data_7132252
loop_
_publ_author_name
'Ghorai, Debraj'
'Das, Kanak Kanti'
'Panda, Santanu &#x200B;'

_publ_section_title
;
 Carbonyl Group Directed Synthesis of 3-Boryl-3-Substituted Vinyl
 Oxindoles and Tetrasubstituted \b-Borylenones
;
_journal_name_full 'Chemical Communications'
_journal_paper_doi 10.1039/D3CC04788A
_journal_year 2023
_chemical_formula_moiety 'C19 H19 N O'
_chemical_formula_sum 'C19 H19 N O'
_chemical_formula_weight 277.35
_space_group_crystal_system monoclinic
_space_group_IT_number 14
_space_group_name_Hall '-P 2yn'
_space_group_name_H-M_alt 'P 1 21/n 1'
_atom_sites_solution_hydrogens geom
_audit_creation_method SHELXL-2018/3
_audit_update_record
;
2023-06-01 deposited with the CCDC.	2023-10-23 downloaded from the CCDC.
;
_cell_angle_alpha 90
_cell_angle_beta 105.775(2)
_cell_angle_gamma 90
_cell_formula_units_Z 4
_cell_length_a 11.7963(7)
_cell_length_b 8.2830(4)
_cell_length_c 15.9743(10)
_cell_measurement_reflns_used 6040
_cell_measurement_temperature 296(2)
_cell_measurement_theta_max 27.64
_cell_measurement_theta_min 2.50
_cell_volume 1502.04(15)
_computing_cell_refinement 'APEX3/SAINT (Bruker, 2016)'
_computing_data_collection 'APEX3 (Bruker, 2016)'
_computing_data_reduction 'SAINT/XPREP (Bruker, 2016)'
_computing_structure_refinement 'SHELXL-2018/3 (Sheldrick, 2018)'
_computing_structure_solution 'SHELXT-2018/2 (Sheldrick, 2018)'
_diffrn_ambient_temperature 296(2)
_diffrn_measured_fraction_theta_full 1.000
_diffrn_measured_fraction_theta_max 1.000
_diffrn_measurement_device_type 'Bruker D8 VENTURE diffractometer with PHOTON II detector'
_diffrn_measurement_method '\w and \f scan'
_diffrn_radiation_monochromator graphite
_diffrn_radiation_source 'fine-focus sealed tube'
_diffrn_radiation_type MoK\a
_diffrn_radiation_wavelength 0.71073
_diffrn_reflns_av_R_equivalents 0.0806
_diffrn_reflns_av_unetI/netI 0.0533
_diffrn_reflns_Laue_measured_fraction_full 1.000
_diffrn_reflns_Laue_measured_fraction_max 1.000
_diffrn_reflns_limit_h_max 14
_diffrn_reflns_limit_h_min -14
_diffrn_reflns_limit_k_max 10
_diffrn_reflns_limit_k_min -10
_diffrn_reflns_limit_l_max 19
_diffrn_reflns_limit_l_min -19
_diffrn_reflns_number 26754
_diffrn_reflns_point_group_measured_fraction_full 1.000
_diffrn_reflns_point_group_measured_fraction_max 1.000
_diffrn_reflns_theta_full 25.242
_diffrn_reflns_theta_max 25.499
_diffrn_reflns_theta_min 1.919
_exptl_absorpt_coefficient_mu 0.075
_exptl_absorpt_correction_T_max 0.982
_exptl_absorpt_correction_T_min 0.976
_exptl_absorpt_correction_type multi-scan
_exptl_absorpt_process_details 'SADABS (Bruker, 2016)'
_exptl_crystal_colour colourless
_exptl_crystal_density_diffrn 1.226
_exptl_crystal_description block
_exptl_crystal_F_000 592
_exptl_crystal_size_max 0.250
_exptl_crystal_size_mid 0.150
_exptl_crystal_size_min 0.100
_refine_diff_density_max 0.247
_refine_diff_density_min -0.190
_refine_diff_density_rms 0.059
_refine_ls_extinction_coef 0.049(8)
_refine_ls_extinction_expression Fc^*^=kFc[1+0.001xFc^2^\l^3^/sin(2\q)]^-1/4^
_refine_ls_extinction_method 'SHELXL-2018/3 (Sheldrick 2018)'
_refine_ls_goodness_of_fit_ref 1.042
_refine_ls_hydrogen_treatment constr
_refine_ls_matrix_type full
_refine_ls_number_parameters 194
_refine_ls_number_reflns 2795
_refine_ls_number_restraints 0
_refine_ls_restrained_S_all 1.042
_refine_ls_R_factor_all 0.0816
_refine_ls_R_factor_gt 0.0605
_refine_ls_shift/su_max 0.001
_refine_ls_shift/su_mean 0.000
_refine_ls_structure_factor_coef Fsqd
_refine_ls_weighting_details 'w=1/[\s^2^(Fo^2^)+(0.1136P)^2^+0.2533P] where P=(Fo^2^+2Fc^2^)/3'
_refine_ls_weighting_scheme calc
_refine_ls_wR_factor_gt 0.1654
_refine_ls_wR_factor_ref 0.1937
_reflns_Friedel_coverage 0.000
_reflns_number_gt 2033
_reflns_number_total 2795
_reflns_threshold_expression 'I > 2\s(I)'
_cod_data_source_file d3cc04788a2.cif
_cod_data_source_block SP_DG_108
_cod_original_sg_symbol_H-M 'P 21/n'
_cod_database_code 7132252
_shelx_shelxl_version_number 2018/3
_shelx_space_group_comment
;
The symmetry employed for this shelxl refinement is uniquely defined
by the following loop, which should always be used as a source of
symmetry information in preference to the above space-group names.
They are only intended as comments.
;
_shelx_estimated_absorpt_t_min 0.981
_shelx_estimated_absorpt_t_max 0.993

loop_
_space_group_symop_operation_xyz
'x, y, z'
'-x+1/2, y+1/2, -z+1/2'
'-x, -y, -z'
'x-1/2, -y-1/2, z-1/2'

loop_
_atom_site_label
_atom_site_type_symbol
_atom_site_fract_x
_atom_site_fract_y
_atom_site_fract_z
_atom_site_U_iso_or_equiv
_atom_site_adp_type
_atom_site_occupancy
_atom_site_site_symmetry_order
_atom_site_calc_flag
_atom_site_refinement_flags_posn
_atom_site_refinement_flags_adp
_atom_site_refinement_flags_occupancy
_atom_site_disorder_assembly
_atom_site_disorder_group
C1 C 0.63429(19) 0.5711(2) 0.33381(13) 0.0433(5) Uani 1 1 d . . . . .
C2 C 0.5360(2) 0.5659(3) 0.26243(13) 0.0511(6) Uani 1 1 d . . . . .
H2 H 0.477508 0.489051 0.259523 0.061 Uiso 1 1 calc R U . . .
C3 C 0.5257(2) 0.6765(3) 0.19539(15) 0.0617(7) Uani 1 1 d . . . . .
H3 H 0.460217 0.672765 0.147343 0.074 Uiso 1 1 calc R U . . .
C4 C 0.6109(3) 0.7911(3) 0.19903(18) 0.0681(7) Uani 1 1 d . . . . .
H4 H 0.602138 0.864179 0.153525 0.082 Uiso 1 1 calc R U . . .
C5 C 0.7096(2) 0.7995(3) 0.26927(18) 0.0633(7) Uani 1 1 d . . . . .
H5 H 0.767367 0.877057 0.271604 0.076 Uiso 1 1 calc R U . . .
C6 C 0.7199(2) 0.6898(2) 0.33582(14) 0.0475(6) Uani 1 1 d . . . . .
C7 C 0.7892(2) 0.5524(2) 0.46388(14) 0.0481(6) Uani 1 1 d . . . . .
C8 C 0.67505(19) 0.4758(2) 0.41436(13) 0.0432(5) Uani 1 1 d . . . . .
C9 C 0.62718(19) 0.3420(2) 0.43893(13) 0.0460(5) Uani 1 1 d . . . . .
C10 C 0.51714(19) 0.2741(2) 0.38021(13) 0.0463(6) Uani 1 1 d . . . . .
C11 C 0.5211(2) 0.1692(3) 0.31311(14) 0.0557(6) Uani 1 1 d . . . . .
H11 H 0.593547 0.137416 0.306123 0.067 Uiso 1 1 calc R U . . .
C12 C 0.4189(3) 0.1120(3) 0.25685(17) 0.0677(7) Uani 1 1 d . . . . .
H12 H 0.422918 0.042458 0.212034 0.081 Uiso 1 1 calc R U . . .
C13 C 0.3117(2) 0.1566(3) 0.26644(17) 0.0690(8) Uani 1 1 d . . . . .
H13 H 0.242904 0.117979 0.228117 0.083 Uiso 1 1 calc R U . . .
C14 C 0.3057(2) 0.2593(3) 0.33329(18) 0.0653(7) Uani 1 1 d . . . . .
H14 H 0.232814 0.289924 0.340058 0.078 Uiso 1 1 calc R U . . .
C15 C 0.4076(2) 0.3162(3) 0.38979(16) 0.0550(6) Uani 1 1 d . . . . .
H15 H 0.402912 0.384082 0.435135 0.066 Uiso 1 1 calc R U . . .
C16 C 0.6813(2) 0.2505(3) 0.52232(15) 0.0581(6) Uani 1 1 d . . . . .
H16 H 0.739393 0.321322 0.560662 0.070 Uiso 1 1 calc R U . . .
C17 C 0.5916(3) 0.2021(3) 0.57045(16) 0.0711(8) Uani 1 1 d . . . . .
H17A H 0.552211 0.296666 0.583046 0.107 Uiso 1 1 calc R U . . .
H17B H 0.631139 0.148997 0.623833 0.107 Uiso 1 1 calc R U . . .
H17C H 0.534895 0.129890 0.534834 0.107 Uiso 1 1 calc R U . . .
C18 C 0.7461(3) 0.1023(4) 0.5026(2) 0.0934(10) Uani 1 1 d . . . . .
H18A H 0.690314 0.027764 0.467977 0.140 Uiso 1 1 calc R U . . .
H18B H 0.787580 0.051253 0.556095 0.140 Uiso 1 1 calc R U . . .
H18C H 0.801201 0.134437 0.471212 0.140 Uiso 1 1 calc R U . . .
C19 C 0.9189(2) 0.7689(3) 0.43362(18) 0.0674(7) Uani 1 1 d . . . . .
H19A H 0.970350 0.730078 0.487194 0.101 Uiso 1 1 calc R U . . .
H19B H 0.901043 0.880551 0.439852 0.101 Uiso 1 1 calc R U . . .
H19C H 0.956908 0.757642 0.387875 0.101 Uiso 1 1 calc R U . . .
N1 N 0.81062(17) 0.6755(2) 0.41233(12) 0.0525(5) Uani 1 1 d . . . . .
O1 O 0.85573(16) 0.5192(2) 0.53485(11) 0.0671(5) Uani 1 1 d . . . . .

loop_
_atom_site_aniso_label
_atom_site_aniso_U_11
_atom_site_aniso_U_22
_atom_site_aniso_U_33
_atom_site_aniso_U_23
_atom_site_aniso_U_13
_atom_site_aniso_U_12
C1 0.0510(12) 0.0426(11) 0.0403(11) -0.0004(8) 0.0190(10) 0.0044(9)
C2 0.0567(14) 0.0533(12) 0.0451(12) 0.0061(10) 0.0167(11) 0.0030(10)
C3 0.0651(16) 0.0728(16) 0.0477(13) 0.0141(11) 0.0160(12) 0.0135(13)
C4 0.0803(19) 0.0681(15) 0.0622(16) 0.0252(12) 0.0299(15) 0.0088(14)
C5 0.0713(17) 0.0581(14) 0.0675(16) 0.0145(11) 0.0307(14) -0.0016(12)
C6 0.0564(13) 0.0418(11) 0.0494(13) 0.0022(9) 0.0229(11) 0.0031(9)
C7 0.0536(13) 0.0475(12) 0.0448(12) -0.0021(9) 0.0158(11) -0.0023(9)
C8 0.0494(12) 0.0422(10) 0.0387(11) -0.0014(8) 0.0135(10) -0.0007(9)
C9 0.0538(13) 0.0431(11) 0.0427(11) -0.0026(9) 0.0159(10) 0.0001(9)
C10 0.0565(14) 0.0397(10) 0.0430(12) 0.0034(8) 0.0141(10) -0.0038(9)
C11 0.0649(15) 0.0517(12) 0.0499(13) -0.0051(10) 0.0146(12) -0.0015(11)
C12 0.087(2) 0.0564(14) 0.0536(14) -0.0086(11) 0.0094(14) -0.0109(13)
C13 0.0673(18) 0.0631(15) 0.0613(16) 0.0069(12) -0.0082(13) -0.0146(13)
C14 0.0562(16) 0.0609(14) 0.0755(18) 0.0122(13) 0.0123(14) -0.0040(12)
C15 0.0636(15) 0.0477(12) 0.0555(14) 0.0015(10) 0.0192(12) -0.0016(10)
C16 0.0649(15) 0.0523(13) 0.0504(13) 0.0089(10) 0.0043(12) -0.0071(11)
C17 0.096(2) 0.0667(15) 0.0507(15) 0.0125(11) 0.0203(15) -0.0081(14)
C18 0.091(2) 0.091(2) 0.099(2) 0.0364(18) 0.027(2) 0.0343(18)
C19 0.0671(17) 0.0639(15) 0.0737(18) -0.0026(12) 0.0232(15) -0.0170(12)
N1 0.0584(12) 0.0477(10) 0.0535(11) 0.0002(8) 0.0187(10) -0.0094(8)
O1 0.0657(12) 0.0744(11) 0.0526(10) 0.0061(8) 0.0015(9) -0.0124(9)

loop_
_atom_type_symbol
_atom_type_description
_atom_type_scat_dispersion_real
_atom_type_scat_dispersion_imag
_atom_type_scat_source
C C 0.0033 0.0016 'International Tables Vol C Tables 4.2.6.8 and 6.1.1.4'
H H 0.0000 0.0000 'International Tables Vol C Tables 4.2.6.8 and 6.1.1.4'
N N 0.0061 0.0033 'International Tables Vol C Tables 4.2.6.8 and 6.1.1.4'
O O 0.0106 0.0060 'International Tables Vol C Tables 4.2.6.8 and 6.1.1.4'

loop_
_geom_angle_atom_site_label_1
_geom_angle_atom_site_label_2
_geom_angle_atom_site_label_3
_geom_angle
_geom_angle_site_symmetry_1
_geom_angle_site_symmetry_3
_geom_angle_publ_flag
C2 C1 C6 118.43(18) . . ?
C2 C1 C8 134.53(19) . . ?
C6 C1 C8 107.04(19) . . ?
C1 C2 C3 119.4(2) . . ?
C1 C2 H2 120.3 . . ?
C3 C2 H2 120.3 . . ?
C4 C3 C2 121.0(2) . . ?
C4 C3 H3 119.5 . . ?
C2 C3 H3 119.5 . . ?
C3 C4 C5 121.0(2) . . ?
C3 C4 H4 119.5 . . ?
C5 C4 H4 119.5 . . ?
C6 C5 C4 118.1(2) . . ?
C6 C5 H5 120.9 . . ?
C4 C5 H5 120.9 . . ?
C5 C6 N1 128.2(2) . . ?
C5 C6 C1 122.1(2) . . ?
N1 C6 C1 109.71(17) . . ?
O1 C7 N1 123.1(2) . . ?
O1 C7 C8 130.57(19) . . ?
N1 C7 C8 106.33(19) . . ?
C9 C8 C1 129.1(2) . . ?
C9 C8 C7 125.37(19) . . ?
C1 C8 C7 105.43(17) . . ?
C8 C9 C10 119.27(19) . . ?
C8 C9 C16 123.8(2) . . ?
C10 C9 C16 116.85(18) . . ?
C15 C10 C11 118.0(2) . . ?
C15 C10 C9 120.93(19) . . ?
C11 C10 C9 121.0(2) . . ?
C12 C11 C10 120.8(2) . . ?
C12 C11 H11 119.6 . . ?
C10 C11 H11 119.6 . . ?
C13 C12 C11 120.4(2) . . ?
C13 C12 H12 119.8 . . ?
C11 C12 H12 119.8 . . ?
C12 C13 C14 119.8(2) . . ?
C12 C13 H13 120.1 . . ?
C14 C13 H13 120.1 . . ?
C15 C14 C13 119.9(3) . . ?
C15 C14 H14 120.0 . . ?
C13 C14 H14 120.0 . . ?
C14 C15 C10 121.0(2) . . ?
C14 C15 H15 119.5 . . ?
C10 C15 H15 119.5 . . ?
C9 C16 C17 113.1(2) . . ?
C9 C16 C18 109.6(2) . . ?
C17 C16 C18 110.4(2) . . ?
C9 C16 H16 107.8 . . ?
C17 C16 H16 107.8 . . ?
C18 C16 H16 107.8 . . ?
C16 C17 H17A 109.5 . . ?
C16 C17 H17B 109.5 . . ?
H17A C17 H17B 109.5 . . ?
C16 C17 H17C 109.5 . . ?
H17A C17 H17C 109.5 . . ?
H17B C17 H17C 109.5 . . ?
C16 C18 H18A 109.5 . . ?
C16 C18 H18B 109.5 . . ?
H18A C18 H18B 109.5 . . ?
C16 C18 H18C 109.5 . . ?
H18A C18 H18C 109.5 . . ?
H18B C18 H18C 109.5 . . ?
N1 C19 H19A 109.5 . . ?
N1 C19 H19B 109.5 . . ?
H19A C19 H19B 109.5 . . ?
N1 C19 H19C 109.5 . . ?
H19A C19 H19C 109.5 . . ?
H19B C19 H19C 109.5 . . ?
C7 N1 C6 111.44(18) . . ?
C7 N1 C19 123.1(2) . . ?
C6 N1 C19 125.26(18) . . ?

loop_
_geom_bond_atom_site_label_1
_geom_bond_atom_site_label_2
_geom_bond_distance
_geom_bond_site_symmetry_2
_geom_bond_publ_flag
C1 C2 1.389(3) . ?
C1 C6 1.403(3) . ?
C1 C8 1.474(3) . ?
C2 C3 1.389(3) . ?
C2 H2 0.9300 . ?
C3 C4 1.372(4) . ?
C3 H3 0.9300 . ?
C4 C5 1.381(4) . ?
C4 H4 0.9300 . ?
C5 C6 1.379(3) . ?
C5 H5 0.9300 . ?
C6 N1 1.393(3) . ?
C7 O1 1.221(3) . ?
C7 N1 1.377(3) . ?
C7 C8 1.504(3) . ?
C8 C9 1.350(3) . ?
C9 C10 1.490(3) . ?
C9 C16 1.514(3) . ?
C10 C15 1.387(3) . ?
C10 C11 1.390(3) . ?
C11 C12 1.377(3) . ?
C11 H11 0.9300 . ?
C12 C13 1.366(4) . ?
C12 H12 0.9300 . ?
C13 C14 1.382(4) . ?
C13 H13 0.9300 . ?
C14 C15 1.375(3) . ?
C14 H14 0.9300 . ?
C15 H15 0.9300 . ?
C16 C17 1.521(3) . ?
C16 C18 1.524(4) . ?
C16 H16 0.9800 . ?
C17 H17A 0.9600 . ?
C17 H17B 0.9600 . ?
C17 H17C 0.9600 . ?
C18 H18A 0.9600 . ?
C18 H18B 0.9600 . ?
C18 H18C 0.9600 . ?
C19 N1 1.452(3) . ?
C19 H19A 0.9600 . ?
C19 H19B 0.9600 . ?
C19 H19C 0.9600 . ?

loop_
_geom_torsion_atom_site_label_1
_geom_torsion_atom_site_label_2
_geom_torsion_atom_site_label_3
_geom_torsion_atom_site_label_4
_geom_torsion
_geom_torsion_site_symmetry_1
_geom_torsion_site_symmetry_2
_geom_torsion_site_symmetry_3
_geom_torsion_site_symmetry_4
_geom_torsion_publ_flag
C6 C1 C2 C3 0.5(3) . . . . ?
C8 C1 C2 C3 -179.3(2) . . . . ?
C1 C2 C3 C4 -0.4(3) . . . . ?
C2 C3 C4 C5 0.3(4) . . . . ?
C3 C4 C5 C6 -0.2(4) . . . . ?
C4 C5 C6 N1 -179.9(2) . . . . ?
C4 C5 C6 C1 0.3(3) . . . . ?
C2 C1 C6 C5 -0.4(3) . . . . ?
C8 C1 C6 C5 179.41(19) . . . . ?
C2 C1 C6 N1 179.73(17) . . . . ?
C8 C1 C6 N1 -0.5(2) . . . . ?
C2 C1 C8 C9 5.0(4) . . . . ?
C6 C1 C8 C9 -174.8(2) . . . . ?
C2 C1 C8 C7 -178.7(2) . . . . ?
C6 C1 C8 C7 1.6(2) . . . . ?
O1 C7 C8 C9 -4.9(4) . . . . ?
N1 C7 C8 C9 174.36(19) . . . . ?
O1 C7 C8 C1 178.6(2) . . . . ?
N1 C7 C8 C1 -2.1(2) . . . . ?
C1 C8 C9 C10 -0.4(3) . . . . ?
C7 C8 C9 C10 -176.10(18) . . . . ?
C1 C8 C9 C16 177.11(19) . . . . ?
C7 C8 C9 C16 1.4(3) . . . . ?
C8 C9 C10 C15 -93.8(2) . . . . ?
C16 C9 C10 C15 88.5(2) . . . . ?
C8 C9 C10 C11 84.8(3) . . . . ?
C16 C9 C10 C11 -92.9(2) . . . . ?
C15 C10 C11 C12 1.3(3) . . . . ?
C9 C10 C11 C12 -177.3(2) . . . . ?
C10 C11 C12 C13 -0.4(4) . . . . ?
C11 C12 C13 C14 -0.3(4) . . . . ?
C12 C13 C14 C15 0.0(4) . . . . ?
C13 C14 C15 C10 0.9(3) . . . . ?
C11 C10 C15 C14 -1.6(3) . . . . ?
C9 C10 C15 C14 177.1(2) . . . . ?
C8 C9 C16 C17 135.9(2) . . . . ?
C10 C9 C16 C17 -46.5(3) . . . . ?
C8 C9 C16 C18 -100.4(3) . . . . ?
C10 C9 C16 C18 77.2(3) . . . . ?
O1 C7 N1 C6 -178.7(2) . . . . ?
C8 C7 N1 C6 2.0(2) . . . . ?
O1 C7 N1 C19 5.6(3) . . . . ?
C8 C7 N1 C19 -173.75(19) . . . . ?
C5 C6 N1 C7 179.2(2) . . . . ?
C1 C6 N1 C7 -1.0(2) . . . . ?
C5 C6 N1 C19 -5.2(3) . . . . ?
C1 C6 N1 C19 174.6(2) . . . . ?
